data_4303812
loop_
_publ_author_name
'T. K. Prasad'
'M. V. Rajasekharan'

_publ_contact_author_address
;School of Chemistry,
University of Hyderabad,
Hyderabad-500046,
India.
;
_publ_contact_author_email mvrsc@uohyd.ernet.in
_publ_contact_author_fax +91-40-2301-2460
_publ_contact_author_name 'Rajasekharan, M. V.'
_publ_contact_author_phone +91-40-2313-4857
_publ_section_title
;
Cerium(IV)-Lanthanide(III)-Pyridine-2,6-dicarboxylic Acid System:
Coordination Salts, Chains, and Rings
;
_journal_name_full 'Inorganic Chemistry'
_journal_page_first 11543
_journal_page_last 11550
_journal_paper_doi 10.1021/ic901066v
_journal_volume 48
_journal_year 2009
_chemical_formula_moiety 'C98 H86 Ce4 N14 Nd4 O78, 26(H2 O)'
_chemical_formula_sum 'C98 H138 Ce4 N14 Nd4 O104'
_chemical_formula_weight 4313.66
_chemical_name_systematic
;
 ?
;
_space_group_IT_number 2
_symmetry_cell_setting triclinic
_symmetry_space_group_name_Hall '-P 1'
_symmetry_space_group_name_H-M 'P -1'
_atom_sites_solution_hydrogens geom
_atom_sites_solution_primary direct
_atom_sites_solution_secondary difmap
_audit_creation_method SHELXL-97
_cell_angle_alpha 106.5570(10)
_cell_angle_beta 100.9070(10)
_cell_angle_gamma 100.9260(10)
_cell_formula_units_Z 1
_cell_length_a 14.8485(6)
_cell_length_b 15.1267(6)
_cell_length_c 17.5505(7)
_cell_measurement_reflns_used 9813
_cell_measurement_temperature 100(2)
_cell_measurement_theta_max 28.27
_cell_measurement_theta_min 2.23
_cell_volume 3584.0(3)
_computing_cell_refinement 'Bruker SMART'
_computing_data_collection 'Bruker SMART'
_computing_data_reduction 'Bruker SAINT'
_computing_molecular_graphics 'ORTEP-III (Burnett & Johnson, 1996)'
_computing_publication_material 'SHELXL-97 (Sheldrick, 1997)'
_computing_structure_refinement 'SHELXL-97 (Sheldrick, 1997)'
_computing_structure_solution 'SHELXS-97 (Sheldrick, 1990)'
_diffrn_ambient_temperature 100(2)
_diffrn_measured_fraction_theta_full 0.997
_diffrn_measured_fraction_theta_max 0.934
_diffrn_measurement_device_type 'CCD area detector'
_diffrn_measurement_method 'phi and omega scans'
_diffrn_radiation_monochromator graphite
_diffrn_radiation_source 'fine-focus sealed tube'
_diffrn_radiation_type MoK\a
_diffrn_radiation_wavelength 0.71073
_diffrn_reflns_av_R_equivalents 0.0272
_diffrn_reflns_av_sigmaI/netI 0.0359
_diffrn_reflns_limit_h_max 19
_diffrn_reflns_limit_h_min -19
_diffrn_reflns_limit_k_max 20
_diffrn_reflns_limit_k_min -19
_diffrn_reflns_limit_l_max 23
_diffrn_reflns_limit_l_min -23
_diffrn_reflns_number 41682
_diffrn_reflns_theta_full 25.00
_diffrn_reflns_theta_max 28.30
_diffrn_reflns_theta_min 1.45
_exptl_absorpt_coefficient_mu 2.792
_exptl_absorpt_correction_T_max 0.605
_exptl_absorpt_correction_T_min 0.560
_exptl_absorpt_correction_type multi-scan
_exptl_absorpt_process_details SADABS
_exptl_crystal_colour 'pale violet'
_exptl_crystal_density_diffrn 1.999
_exptl_crystal_density_method 'not measured'
_exptl_crystal_description blocks
_exptl_crystal_F_000 2128
_exptl_crystal_size_max 0.22
_exptl_crystal_size_mid 0.22
_exptl_crystal_size_min 0.18
_refine_diff_density_max 2.207
_refine_diff_density_min -1.158
_refine_diff_density_rms 0.141
_refine_ls_extinction_method none
_refine_ls_goodness_of_fit_ref 1.069
_refine_ls_hydrogen_treatment constr
_refine_ls_matrix_type full
_refine_ls_number_parameters 1009
_refine_ls_number_reflns 16650
_refine_ls_number_restraints 0
_refine_ls_restrained_S_all 1.069
_refine_ls_R_factor_all 0.0409
_refine_ls_R_factor_gt 0.0363
_refine_ls_shift/su_max 0.002
_refine_ls_shift/su_mean 0.000
_refine_ls_structure_factor_coef Fsqd
_refine_ls_weighting_details 'calc w=1/[\s^2^(Fo^2^)+(0.0359P)^2^+11.3368P] where P=(Fo^2^+2Fc^2^)/3'
_refine_ls_weighting_scheme calc
_refine_ls_wR_factor_gt 0.0825
_refine_ls_wR_factor_ref 0.0847
_reflns_number_gt 15269
_reflns_number_total 16650
_reflns_threshold_expression >2sigma(I)
_cod_data_source_file ic901066v_si_002_13.cif
_cod_data_source_block 12
_cod_original_cell_volume 3584.0(2)
_cod_database_code 4303812

loop_
_symmetry_equiv_pos_as_xyz
'x, y, z'
'-x, -y, -z'

loop_
_atom_site_label
_atom_site_type_symbol
_atom_site_fract_x
_atom_site_fract_y
_atom_site_fract_z
_atom_site_U_iso_or_equiv
_atom_site_adp_type
_atom_site_occupancy
_atom_site_symmetry_multiplicity
_atom_site_calc_flag
_atom_site_refinement_flags
_atom_site_disorder_assembly
_atom_site_disorder_group
Nd1 Nd 0.486723(14) 0.124790(14) 0.820953(12) 0.01087(5) Uani 1 1 d . . .
Nd2 Nd -0.173598(14) 0.295609(14) 0.442971(12) 0.01304(5) Uani 1 1 d . . .
Ce1 Ce 0.225337(14) 0.300226(14) 1.043493(12) 0.00968(5) Uani 1 1 d . . .
Ce2 Ce 0.256458(15) 0.280482(14) 0.560588(12) 0.01122(5) Uani 1 1 d . . .
C11 C 0.1490(3) 0.0593(3) 0.9974(2) 0.0136(7) Uani 1 1 d . . .
C12 C 0.1324(3) -0.0308(3) 1.0044(3) 0.0194(8) Uani 1 1 d . . .
H12 H 0.0896 -0.0841 0.9612 0.023 Uiso 1 1 calc R . .
C13 C 0.1799(3) -0.0415(3) 1.0763(3) 0.0207(9) Uani 1 1 d . . .
H13 H 0.1701 -0.1025 1.0829 0.025 Uiso 1 1 calc R . .
C14 C 0.2417(3) 0.0377(3) 1.1381(3) 0.0178(8) Uani 1 1 d . . .
H14 H 0.2749 0.0320 1.1877 0.021 Uiso 1 1 calc R . .
C15 C 0.2541(3) 0.1256(3) 1.1262(2) 0.0138(7) Uani 1 1 d . . .
C16 C 0.3158(3) 0.2187(3) 1.1881(2) 0.0131(7) Uani 1 1 d . . .
C17 C 0.1024(3) 0.0830(3) 0.9245(2) 0.0145(7) Uani 1 1 d . . .
C21 C 0.0741(3) 0.3859(3) 0.9316(2) 0.0149(8) Uani 1 1 d . . .
C22 C -0.0093(3) 0.4038(3) 0.8947(3) 0.0211(9) Uani 1 1 d . . .
H22 H -0.0109 0.4319 0.8526 0.025 Uiso 1 1 calc R . .
C23 C -0.0895(3) 0.3794(3) 0.9214(3) 0.0238(9) Uani 1 1 d . . .
H23 H -0.1479 0.3888 0.8965 0.029 Uiso 1 1 calc R . .
C24 C -0.0842(3) 0.3411(3) 0.9846(3) 0.0206(9) Uani 1 1 d . . .
H24 H -0.1385 0.3248 1.0041 0.025 Uiso 1 1 calc R . .
C25 C 0.0010(3) 0.3270(3) 1.0185(2) 0.0142(7) Uani 1 1 d . . .
C26 C 0.0182(3) 0.2854(3) 1.0875(2) 0.0133(7) Uani 1 1 d . . .
C27 C 0.1670(3) 0.4070(3) 0.9083(2) 0.0149(8) Uani 1 1 d . . .
C31 C 0.4547(3) 0.3875(3) 1.0442(2) 0.0118(7) Uani 1 1 d . . .
C32 C 0.5462(3) 0.4465(3) 1.0659(2) 0.0150(8) Uani 1 1 d . . .
H32 H 0.5940 0.4251 1.0421 0.018 Uiso 1 1 calc R . .
C33 C 0.5660(3) 0.5372(3) 1.1229(2) 0.0163(8) Uani 1 1 d . . .
H33 H 0.6282 0.5785 1.1397 0.020 Uiso 1 1 calc R . .
C34 C 0.4942(3) 0.5674(3) 1.1551(2) 0.0158(8) Uani 1 1 d . . .
H34 H 0.5058 0.6300 1.1929 0.019 Uiso 1 1 calc R . .
C35 C 0.4054(3) 0.5040(3) 1.1310(2) 0.0122(7) Uani 1 1 d . . .
C36 C 0.3205(3) 0.5268(3) 1.1602(2) 0.0140(7) Uani 1 1 d . . .
C37 C 0.4221(3) 0.2889(3) 0.9813(2) 0.0112(7) Uani 1 1 d . . .
C41 C 0.4897(3) 0.3840(3) 0.5967(2) 0.0154(8) Uani 1 1 d . . .
C42 C 0.5763(3) 0.4514(3) 0.6266(3) 0.0198(8) Uani 1 1 d . . .
H42 H 0.6311 0.4363 0.6114 0.024 Uiso 1 1 calc R . .
C43 C 0.5818(3) 0.5410(3) 0.6788(3) 0.0224(9) Uani 1 1 d . . .
H43 H 0.6402 0.5890 0.6992 0.027 Uiso 1 1 calc R . .
C44 C 0.5007(3) 0.5601(3) 0.7012(2) 0.0190(8) Uani 1 1 d . . .
H44 H 0.5025 0.6218 0.7360 0.023 Uiso 1 1 calc R . .
C45 C 0.4178(3) 0.4883(3) 0.6723(2) 0.0129(7) Uani 1 1 d . . .
C46 C 0.3248(3) 0.4983(3) 0.6927(2) 0.0141(7) Uani 1 1 d . . .
C47 C 0.4695(3) 0.2876(3) 0.5325(2) 0.0162(8) Uani 1 1 d . . .
C51 C 0.1600(3) 0.1315(3) 0.3662(3) 0.0197(8) Uani 1 1 d . . .
C52 C 0.1145(3) 0.0965(3) 0.2836(3) 0.0222(9) Uani 1 1 d . . .
H52 H 0.0889 0.0299 0.2560 0.027 Uiso 1 1 calc R . .
C53 C 0.1067(3) 0.1613(3) 0.2413(2) 0.0172(8) Uani 1 1 d . . .
H53 H 0.0751 0.1396 0.1845 0.021 Uiso 1 1 calc R . .
C54 C 0.1465(3) 0.2589(3) 0.2844(2) 0.0166(8) Uani 1 1 d . . .
H54 H 0.1438 0.3045 0.2569 0.020 Uiso 1 1 calc R . .
C55 C 0.1896(3) 0.2874(3) 0.3673(2) 0.0122(7) Uani 1 1 d . . .
C56 C 0.2283(3) 0.3897(3) 0.4224(2) 0.0123(7) Uani 1 1 d . . .
C57 C 0.1724(4) 0.0698(3) 0.4188(3) 0.0285(10) Uani 1 1 d . . .
C61 C 0.0659(3) 0.2290(3) 0.6355(2) 0.0166(8) Uani 1 1 d . . .
C62 C 0.0094(3) 0.2040(3) 0.6841(3) 0.0207(9) Uani 1 1 d . . .
H62 H -0.0557 0.2042 0.6728 0.025 Uiso 1 1 calc R . .
C63 C 0.0503(3) 0.1784(3) 0.7499(3) 0.0231(9) Uani 1 1 d . . .
H63 H 0.0134 0.1613 0.7847 0.028 Uiso 1 1 calc R . .
C64 C 0.1453(3) 0.1781(3) 0.7644(3) 0.0195(8) Uani 1 1 d . . .
H64 H 0.1746 0.1607 0.8090 0.023 Uiso 1 1 calc R . .
C65 C 0.1963(3) 0.2036(3) 0.7123(2) 0.0149(8) Uani 1 1 d . . .
C66 C 0.2997(3) 0.2070(3) 0.7215(2) 0.0158(8) Uani 1 1 d . . .
C67 C 0.0313(3) 0.2586(3) 0.5629(2) 0.0154(8) Uani 1 1 d . . .
C71 C 0.5329(3) -0.0497(3) 0.8991(2) 0.0117(7) Uani 1 1 d . . .
C72 C 0.5282(3) -0.1378(3) 0.9095(2) 0.0139(7) Uani 1 1 d . . .
H72 H 0.5645 -0.1426 0.9582 0.017 Uiso 1 1 calc R . .
C73 C 0.4696(3) -0.2186(3) 0.8475(2) 0.0152(8) Uani 1 1 d . . .
H73 H 0.4638 -0.2795 0.8540 0.018 Uiso 1 1 calc R . .
C74 C 0.4195(3) -0.2104(3) 0.7762(2) 0.0149(8) Uani 1 1 d . . .
H74 H 0.3813 -0.2653 0.7319 0.018 Uiso 1 1 calc R . .
C75 C 0.4265(3) -0.1194(3) 0.7709(2) 0.0126(7) Uani 1 1 d . . .
C76 C 0.3710(3) -0.1007(3) 0.6986(2) 0.0153(8) Uani 1 1 d . . .
C77 C 0.5930(3) 0.0439(3) 0.9628(2) 0.0113(7) Uani 1 1 d . . .
N11 N 0.2089(2) 0.1353(2) 1.05702(19) 0.0118(6) Uani 1 1 d . . .
N21 N 0.0786(2) 0.3483(2) 0.99194(19) 0.0127(6) Uani 1 1 d . . .
N31 N 0.3866(2) 0.4152(2) 1.07765(19) 0.0113(6) Uani 1 1 d . . .
N41 N 0.4125(2) 0.4021(2) 0.62066(19) 0.0127(6) Uani 1 1 d . . .
N51 N 0.1958(2) 0.2249(2) 0.4077(2) 0.0144(6) Uani 1 1 d . . .
N61 N 0.1579(2) 0.2288(2) 0.64919(19) 0.0142(6) Uani 1 1 d . . .
N71 N 0.4822(2) -0.0407(2) 0.83161(19) 0.0110(6) Uani 1 1 d . . .
O11 O 0.12298(19) 0.17282(19) 0.93430(16) 0.0149(5) Uani 1 1 d . . .
O12 O 0.0513(2) 0.0197(2) 0.86237(18) 0.0241(7) Uani 1 1 d . . .
O13 O 0.31582(19) 0.29047(18) 1.16215(16) 0.0143(5) Uani 1 1 d . . .
O14 O 0.3598(2) 0.2234(2) 1.25608(17) 0.0202(6) Uani 1 1 d . . .
O21 O 0.23170(19) 0.3756(2) 0.94360(17) 0.0150(5) Uani 1 1 d . . .
O22 O 0.1753(2) 0.4508(2) 0.86000(19) 0.0232(6) Uani 1 1 d . . .
O23 O 0.10227(19) 0.27539(19) 1.10724(17) 0.0151(5) Uani 1 1 d . . .
O24 O -0.0459(2) 0.2641(2) 1.11965(17) 0.0184(6) Uani 1 1 d . . .
O31 O 0.33907(18) 0.24043(18) 0.97707(16) 0.0130(5) Uani 1 1 d . . .
O32 O 0.47517(19) 0.26081(19) 0.93861(17) 0.0153(5) Uani 1 1 d . . .
O33 O 0.24693(19) 0.45578(19) 1.13653(17) 0.0149(5) Uani 1 1 d . . .
O34 O 0.3255(2) 0.6083(2) 1.20309(19) 0.0208(6) Uani 1 1 d . . .
O41 O 0.3840(2) 0.23719(19) 0.51226(17) 0.0173(6) Uani 1 1 d . . .
O42 O 0.5337(2) 0.2624(2) 0.5030(2) 0.0258(7) Uani 1 1 d . . .
O43 O 0.25732(18) 0.42008(19) 0.66179(16) 0.0141(5) Uani 1 1 d . . .
O44 O 0.3171(2) 0.5754(2) 0.73384(18) 0.0191(6) Uani 1 1 d . . .
O51 O 0.2011(2) 0.1163(2) 0.49770(17) 0.0207(6) Uani 1 1 d . . .
O52 O 0.1571(3) -0.0171(2) 0.3869(2) 0.0459(10) Uani 1 1 d . . .
O53 O 0.25893(19) 0.40183(19) 0.49900(16) 0.0149(5) Uani 1 1 d . . .
O54 O 0.2275(2) 0.45509(19) 0.39346(17) 0.0168(6) Uani 1 1 d . . .
O61 O 0.09365(19) 0.2815(2) 0.52568(17) 0.0156(6) Uani 1 1 d . . .
O62 O -0.0526(2) 0.2613(2) 0.54460(17) 0.0186(6) Uani 1 1 d . . .
O63 O 0.3359(2) 0.2357(2) 0.66878(17) 0.0166(6) Uani 1 1 d . . .
O64 O 0.3431(2) 0.1835(2) 0.77655(17) 0.0188(6) Uani 1 1 d . . .
O71 O 0.58513(19) 0.11791(18) 0.94596(16) 0.0143(5) Uani 1 1 d . . .
O72 O 0.64490(19) 0.04210(19) 1.02719(16) 0.0151(5) Uani 1 1 d . . .
O73 O 0.3844(2) -0.01457(19) 0.70175(17) 0.0170(6) Uani 1 1 d . . .
O74 O 0.3154(2) -0.1704(2) 0.64130(18) 0.0196(6) Uani 1 1 d . . .
O81 O 0.34616(19) 0.06470(19) 0.87628(16) 0.0138(5) Uani 1 1 d . . .
H81A H 0.3364 0.1229 0.9031 0.021 Uiso 1 1 d R . .
H81B H 0.3557 0.0395 0.9180 0.021 Uiso 1 1 d R . .
O82 O 0.5017(2) 0.1861(2) 0.7062(2) 0.0297(8) Uani 1 1 d . . .
H82A H 0.5407 0.1945 0.6801 0.045 Uiso 1 1 d R . .
H82B H 0.4607 0.1923 0.6688 0.045 Uiso 1 1 d R . .
O83 O 0.6053(2) 0.0625(2) 0.75651(17) 0.0186(6) Uani 1 1 d . . .
H83A H 0.5996 0.0132 0.7301 0.028 Uiso 1 1 d R . .
H83B H 0.6606 0.0862 0.7576 0.028 Uiso 1 1 d R . .
O84 O 0.63648(19) 0.25377(19) 0.86913(17) 0.0161(6) Uani 1 1 d . . .
H84A H 0.6549 0.2766 0.9168 0.024 Uiso 1 1 d R . .
H84B H 0.6499 0.2998 0.8458 0.024 Uiso 1 1 d R . .
O91 O -0.1134(2) 0.4164(2) 0.58490(18) 0.0217(6) Uani 1 1 d . . .
H91A H -0.0794 0.4169 0.6354 0.033 Uiso 1 1 d R . .
H91B H -0.1430 0.4629 0.5999 0.033 Uiso 1 1 d R . .
O92 O -0.2491(2) 0.2162(2) 0.52776(19) 0.0265(7) Uani 1 1 d . . .
H92A H -0.2594 0.1546 0.5044 0.040 Uiso 1 1 d R . .
H92B H -0.2331 0.2319 0.5795 0.040 Uiso 1 1 d R . .
O93 O -0.3110(2) 0.3647(2) 0.46378(19) 0.0235(7) Uani 1 1 d . . .
H93A H -0.2990 0.4180 0.5003 0.035 Uiso 1 1 d R . .
H93B H -0.3495 0.3302 0.4778 0.035 Uiso 1 1 d R . .
O94 O -0.1957(2) 0.3048(2) 0.29991(17) 0.0205(6) Uani 1 1 d . . .
H94A H -0.2168 0.3563 0.3033 0.031 Uiso 1 1 d R . .
H94B H -0.2003 0.2741 0.2485 0.031 Uiso 1 1 d R . .
O95 O -0.00602(19) 0.3722(2) 0.43788(17) 0.0176(6) Uani 1 1 d . . .
H95A H 0.0357 0.3413 0.4437 0.026 Uiso 1 1 d R . .
H95B H 0.0010 0.3780 0.3905 0.026 Uiso 1 1 d R . .
O96 O -0.1117(2) 0.1643(2) 0.3768(2) 0.0340(8) Uani 1 1 d . . .
H96A H -0.1340 0.1409 0.3277 0.051 Uiso 1 1 d R . .
H96B H -0.1014 0.1301 0.4094 0.051 Uiso 1 1 d R . .
O97 O -0.1473(2) 0.4680(2) 0.43806(17) 0.0168(6) Uani 1 1 d . . .
H97A H -0.1953 0.4987 0.4415 0.025 Uiso 1 1 d R . .
H97B H -0.0875 0.5030 0.4737 0.025 Uiso 1 1 d R . .
O1W O 0.7608(2) 0.2234(2) 0.12793(18) 0.0209(6) Uani 1 1 d . . .
H1A H 0.7238 0.1594 0.0906 0.031 Uiso 1 1 d R . .
H1B H 0.8184 0.2288 0.1187 0.031 Uiso 1 1 d R . .
O2W O 0.1184(2) 0.5119(2) 0.22737(19) 0.0238(7) Uani 1 1 d . . .
H2A H 0.1610 0.4957 0.2069 0.036 Uiso 1 1 d R . .
H2B H 0.1006 0.4614 0.2395 0.036 Uiso 1 1 d R . .
O3W O 0.0831(2) 0.4613(2) 0.70711(18) 0.0217(6) Uani 1 1 d . . .
H3A H 0.1380 0.4673 0.6971 0.032 Uiso 1 1 d R . .
H3B H 0.1033 0.4579 0.7559 0.032 Uiso 1 1 d R . .
O4W O -0.0016(2) 0.6094(2) 0.71306(18) 0.0198(6) Uani 1 1 d . . .
H4A H 0.0382 0.5726 0.7120 0.030 Uiso 1 1 d R . .
H4B H 0.0158 0.6585 0.7574 0.030 Uiso 1 1 d R . .
O5W O 0.7188(2) 0.3490(2) 0.04146(19) 0.0232(6) Uani 1 1 d . . .
H5A H 0.7269 0.3128 0.0685 0.035 Uiso 1 1 d R . .
H5B H 0.7530 0.4002 0.0753 0.035 Uiso 1 1 d R . .
O6W O 0.2070(2) 0.8673(2) 0.2463(2) 0.0299(7) Uani 1 1 d . . .
H6A H 0.2121 0.8144 0.2629 0.045 Uiso 1 1 d R . .
H6B H 0.1884 0.8982 0.2868 0.045 Uiso 1 1 d R . .
O7W O 0.2090(3) 0.7047(2) 0.3004(2) 0.0334(8) Uani 1 1 d . . .
H7A H 0.1755 0.6493 0.2794 0.050 Uiso 1 1 d R . .
H7B H 0.2584 0.7009 0.2972 0.050 Uiso 1 1 d R . .
O8W O 0.4215(3) 0.1150(3) 0.3462(2) 0.0486(11) Uani 1 1 d . . .
H8A H 0.4003 0.1565 0.3242 0.073 Uiso 1 1 d R . .
H8B H 0.4535 0.1575 0.3916 0.073 Uiso 1 1 d R . .
O9W O 0.8278(3) 0.0749(3) 0.2181(2) 0.0442(10) Uani 1 1 d . . .
H9A H 0.8679 0.0391 0.1883 0.066 Uiso 1 1 d R . .
H9B H 0.7815 0.0247 0.1905 0.066 Uiso 1 1 d R . .
O10W O 0.0668(4) 0.9583(4) 0.5433(4) 0.099(2) Uani 1 1 d . . .
H10A H 0.0094 0.9485 0.5315 0.148 Uiso 1 1 d R . .
H10B H 0.1028 1.0004 0.5304 0.148 Uiso 1 1 d R . .
O11W O 0.7165(8) 0.0220(4) 0.4492(4) 0.189(6) Uani 1 1 d . . .
H11A H 0.7446 -0.0291 0.4514 0.284 Uiso 1 1 d R . .
H11B H 0.6875 0.0200 0.4020 0.284 Uiso 1 1 d R . .
O12W O 0.5802(7) 0.1269(8) 0.5813(6) 0.196(6) Uani 1 1 d . . .
H12A H 0.5255 0.0830 0.5392 0.294 Uiso 1 1 d R . .
H12B H 0.5852 0.1582 0.5499 0.294 Uiso 1 1 d R . .
O13W O 0.6296(17) -0.0170(12) 0.5520(14) 0.400(16) Uani 1 1 d . . .
H13A H 0.6796 -0.0083 0.5927 0.601 Uiso 1 1 d R . .
H13B H 0.6495 0.0198 0.5294 0.601 Uiso 1 1 d R . .

loop_
_atom_site_aniso_label
_atom_site_aniso_U_11
_atom_site_aniso_U_22
_atom_site_aniso_U_33
_atom_site_aniso_U_23
_atom_site_aniso_U_13
_atom_site_aniso_U_12
Nd1 0.01142(10) 0.00912(9) 0.01104(10) 0.00414(7) -0.00001(7) 0.00202(7)
Nd2 0.01056(10) 0.01392(10) 0.01193(10) 0.00231(8) 0.00051(7) 0.00234(8)
Ce1 0.00926(10) 0.00917(10) 0.01031(10) 0.00394(7) 0.00151(7) 0.00162(7)
Ce2 0.01151(10) 0.00998(10) 0.01004(10) 0.00360(8) -0.00100(8) 0.00125(8)
C11 0.0139(18) 0.0115(18) 0.0132(18) 0.0024(14) 0.0026(14) 0.0017(14)
C12 0.020(2) 0.0097(18) 0.025(2) 0.0035(16) 0.0035(17) -0.0005(15)
C13 0.026(2) 0.0135(19) 0.025(2) 0.0092(17) 0.0074(18) 0.0043(17)
C14 0.019(2) 0.0164(19) 0.021(2) 0.0089(16) 0.0042(16) 0.0077(16)
C15 0.0111(17) 0.0136(18) 0.0157(18) 0.0040(15) 0.0024(14) 0.0033(14)
C16 0.0110(17) 0.0133(18) 0.0149(18) 0.0041(14) 0.0043(14) 0.0031(14)
C17 0.0099(17) 0.0177(19) 0.0148(18) 0.0046(15) 0.0031(14) 0.0023(15)
C21 0.0145(19) 0.0153(18) 0.0156(19) 0.0057(15) 0.0031(15) 0.0055(15)
C22 0.021(2) 0.025(2) 0.021(2) 0.0143(18) 0.0027(17) 0.0099(18)
C23 0.019(2) 0.032(2) 0.024(2) 0.0130(19) 0.0027(17) 0.0125(19)
C24 0.017(2) 0.026(2) 0.022(2) 0.0099(18) 0.0068(16) 0.0092(17)
C25 0.0148(18) 0.0135(18) 0.0143(18) 0.0045(15) 0.0045(15) 0.0033(15)
C26 0.0148(18) 0.0109(17) 0.0111(17) 0.0001(14) 0.0037(14) 0.0012(14)
C27 0.0173(19) 0.0153(18) 0.0120(18) 0.0056(15) 0.0023(15) 0.0037(15)
C31 0.0133(18) 0.0108(17) 0.0117(17) 0.0047(14) 0.0023(14) 0.0035(14)
C32 0.0138(18) 0.0152(19) 0.0179(19) 0.0069(15) 0.0047(15) 0.0052(15)
C33 0.0128(18) 0.0141(18) 0.019(2) 0.0057(15) 0.0022(15) -0.0025(15)
C34 0.0167(19) 0.0109(18) 0.0163(19) 0.0035(15) 0.0025(15) -0.0012(15)
C35 0.0134(18) 0.0117(17) 0.0131(18) 0.0051(14) 0.0047(14) 0.0041(14)
C36 0.0148(18) 0.0111(18) 0.0174(19) 0.0056(15) 0.0062(15) 0.0036(14)
C37 0.0120(17) 0.0115(17) 0.0100(17) 0.0053(14) -0.0008(13) 0.0034(14)
C41 0.0156(19) 0.0135(18) 0.0142(18) 0.0016(15) 0.0032(15) 0.0027(15)
C42 0.017(2) 0.022(2) 0.020(2) 0.0041(17) 0.0069(16) 0.0051(16)
C43 0.015(2) 0.024(2) 0.021(2) 0.0001(17) 0.0049(16) -0.0003(17)
C44 0.021(2) 0.0146(19) 0.0139(19) -0.0013(15) 0.0025(16) -0.0005(16)
C45 0.0142(18) 0.0123(18) 0.0120(18) 0.0044(14) 0.0021(14) 0.0039(14)
C46 0.0155(18) 0.0175(19) 0.0107(17) 0.0070(15) 0.0021(14) 0.0055(15)
C47 0.0164(19) 0.0155(19) 0.0144(19) 0.0018(15) 0.0045(15) 0.0028(15)
C51 0.024(2) 0.0130(19) 0.017(2) 0.0040(16) -0.0017(16) 0.0009(16)
C52 0.027(2) 0.016(2) 0.015(2) 0.0010(16) -0.0051(17) 0.0001(17)
C53 0.0165(19) 0.023(2) 0.0103(18) 0.0039(15) 0.0029(15) 0.0046(16)
C54 0.0160(19) 0.020(2) 0.0154(19) 0.0089(16) 0.0032(15) 0.0046(16)
C55 0.0106(17) 0.0153(18) 0.0117(17) 0.0048(14) 0.0039(14) 0.0040(14)
C56 0.0086(17) 0.0149(18) 0.0135(18) 0.0050(14) 0.0033(14) 0.0022(14)
C57 0.039(3) 0.014(2) 0.020(2) 0.0041(17) -0.0085(19) -0.0022(19)
C61 0.0143(19) 0.0156(19) 0.0176(19) 0.0062(15) 0.0012(15) 0.0005(15)
C62 0.018(2) 0.023(2) 0.025(2) 0.0137(18) 0.0067(17) 0.0031(17)
C63 0.023(2) 0.027(2) 0.023(2) 0.0160(18) 0.0046(18) 0.0041(18)
C64 0.023(2) 0.021(2) 0.017(2) 0.0114(16) 0.0017(16) 0.0052(17)
C65 0.020(2) 0.0121(18) 0.0116(18) 0.0043(14) 0.0002(15) 0.0042(15)
C66 0.021(2) 0.0124(18) 0.0098(17) 0.0014(14) -0.0014(15) 0.0041(15)
C67 0.0147(18) 0.0110(18) 0.0168(19) 0.0037(15) -0.0011(15) 0.0012(14)
C71 0.0097(17) 0.0132(18) 0.0118(17) 0.0041(14) 0.0009(14) 0.0040(14)
C72 0.0150(18) 0.0129(18) 0.0143(18) 0.0058(15) 0.0025(15) 0.0042(15)
C73 0.0176(19) 0.0118(18) 0.0182(19) 0.0061(15) 0.0042(15) 0.0071(15)
C74 0.0126(18) 0.0121(18) 0.0180(19) 0.0042(15) 0.0021(15) 0.0019(14)
C75 0.0109(17) 0.0120(17) 0.0138(18) 0.0032(14) 0.0023(14) 0.0029(14)
C76 0.0120(18) 0.0144(18) 0.0168(19) 0.0032(15) 0.0016(15) 0.0028(15)
C77 0.0089(16) 0.0133(18) 0.0111(17) 0.0045(14) 0.0009(13) 0.0023(14)
N11 0.0115(15) 0.0111(15) 0.0132(15) 0.0052(12) 0.0025(12) 0.0029(12)
N21 0.0113(15) 0.0118(15) 0.0130(15) 0.0036(12) 0.0010(12) 0.0012(12)
N31 0.0122(15) 0.0102(15) 0.0118(15) 0.0058(12) 0.0016(12) 0.0016(12)
N41 0.0129(15) 0.0133(15) 0.0111(15) 0.0040(12) 0.0009(12) 0.0038(12)
N51 0.0159(16) 0.0112(15) 0.0132(16) 0.0024(12) 0.0015(13) 0.0016(13)
N61 0.0152(16) 0.0136(15) 0.0114(15) 0.0055(12) -0.0009(12) 0.0006(13)
N71 0.0097(14) 0.0102(15) 0.0115(15) 0.0034(12) 0.0004(12) 0.0017(12)
O11 0.0168(14) 0.0143(13) 0.0105(13) 0.0034(10) -0.0001(10) 0.0017(11)
O12 0.0236(16) 0.0191(15) 0.0177(15) 0.0021(12) -0.0070(12) -0.0038(12)
O13 0.0158(13) 0.0109(13) 0.0130(13) 0.0036(10) -0.0006(11) 0.0007(10)
O14 0.0233(15) 0.0206(15) 0.0143(14) 0.0088(12) -0.0035(12) 0.0038(12)
O21 0.0133(13) 0.0197(14) 0.0163(14) 0.0115(11) 0.0050(11) 0.0044(11)
O22 0.0214(15) 0.0284(16) 0.0247(16) 0.0182(14) 0.0047(13) 0.0048(13)
O23 0.0141(13) 0.0177(14) 0.0165(14) 0.0094(11) 0.0055(11) 0.0040(11)
O24 0.0169(14) 0.0203(15) 0.0184(14) 0.0064(12) 0.0080(11) 0.0025(12)
O31 0.0099(12) 0.0106(12) 0.0171(13) 0.0036(10) 0.0021(10) 0.0020(10)
O32 0.0140(13) 0.0145(13) 0.0167(14) 0.0035(11) 0.0046(11) 0.0044(11)
O33 0.0130(13) 0.0125(13) 0.0184(14) 0.0033(11) 0.0052(11) 0.0028(11)
O34 0.0239(15) 0.0108(13) 0.0277(16) 0.0030(12) 0.0135(13) 0.0031(12)
O41 0.0163(14) 0.0144(14) 0.0163(14) 0.0007(11) 0.0017(11) 0.0018(11)
O42 0.0227(16) 0.0166(15) 0.0353(18) 0.0000(13) 0.0150(14) 0.0045(12)
O43 0.0114(13) 0.0139(13) 0.0145(13) 0.0031(11) 0.0017(10) 0.0017(10)
O44 0.0216(15) 0.0131(14) 0.0215(15) 0.0023(11) 0.0069(12) 0.0060(12)
O51 0.0264(16) 0.0147(14) 0.0161(14) 0.0073(11) -0.0032(12) -0.0013(12)
O52 0.076(3) 0.0199(18) 0.030(2) 0.0070(15) -0.0016(19) 0.0017(18)
O53 0.0185(14) 0.0116(13) 0.0143(13) 0.0050(10) 0.0033(11) 0.0025(11)
O54 0.0204(14) 0.0141(13) 0.0203(14) 0.0102(11) 0.0077(12) 0.0058(11)
O61 0.0124(13) 0.0188(14) 0.0159(14) 0.0100(11) 0.0002(11) 0.0017(11)
O62 0.0150(14) 0.0250(15) 0.0168(14) 0.0109(12) 0.0000(11) 0.0057(12)
O63 0.0170(14) 0.0189(14) 0.0151(14) 0.0099(11) -0.0006(11) 0.0056(11)
O64 0.0227(15) 0.0220(15) 0.0143(14) 0.0093(12) 0.0012(11) 0.0105(12)
O71 0.0161(13) 0.0116(13) 0.0132(13) 0.0051(10) -0.0005(11) 0.0017(11)
O72 0.0149(13) 0.0140(13) 0.0148(13) 0.0056(11) -0.0002(11) 0.0027(11)
O73 0.0201(14) 0.0103(13) 0.0157(14) 0.0023(11) -0.0028(11) 0.0030(11)
O74 0.0191(15) 0.0128(13) 0.0180(14) 0.0013(11) -0.0056(11) -0.0001(11)
O81 0.0154(13) 0.0121(13) 0.0157(13) 0.0071(11) 0.0038(11) 0.0044(10)
O82 0.0175(15) 0.040(2) 0.0371(19) 0.0304(16) -0.0013(14) 0.0019(14)
O83 0.0206(15) 0.0139(14) 0.0209(15) 0.0031(11) 0.0075(12) 0.0058(11)
O84 0.0148(13) 0.0140(13) 0.0151(14) 0.0029(11) 0.0027(11) -0.0022(11)
O91 0.0290(17) 0.0174(14) 0.0167(14) 0.0027(12) 0.0033(12) 0.0087(13)
O92 0.0238(16) 0.0274(17) 0.0224(16) 0.0096(13) 0.0009(13) -0.0039(13)
O93 0.0197(15) 0.0158(14) 0.0328(17) 0.0022(13) 0.0114(13) 0.0040(12)
O94 0.0216(15) 0.0237(15) 0.0131(14) 0.0024(12) 0.0034(12) 0.0055(12)
O95 0.0150(14) 0.0243(15) 0.0180(14) 0.0118(12) 0.0044(11) 0.0081(12)
O96 0.0318(19) 0.0367(19) 0.0219(17) -0.0067(14) -0.0053(14) 0.0197(16)
O97 0.0147(13) 0.0169(14) 0.0181(14) 0.0057(11) 0.0023(11) 0.0048(11)
O1W 0.0167(14) 0.0199(15) 0.0195(15) 0.0001(12) 0.0043(12) 0.0001(12)
O2W 0.0271(16) 0.0242(16) 0.0284(17) 0.0127(13) 0.0143(13) 0.0126(13)
O3W 0.0204(15) 0.0280(16) 0.0232(16) 0.0138(13) 0.0087(12) 0.0103(13)
O4W 0.0220(15) 0.0205(15) 0.0186(15) 0.0065(12) 0.0060(12) 0.0085(12)
O5W 0.0210(15) 0.0239(16) 0.0258(16) 0.0104(13) 0.0038(13) 0.0074(13)
O6W 0.0285(18) 0.0303(18) 0.0356(19) 0.0117(15) 0.0170(15) 0.0088(14)
O7W 0.0338(19) 0.0352(19) 0.0252(17) 0.0103(15) 0.0083(15) -0.0056(15)
O8W 0.099(3) 0.0257(19) 0.0188(17) 0.0022(14) 0.0015(19) 0.033(2)
O9W 0.031(2) 0.047(2) 0.031(2) -0.0129(17) -0.0027(16) 0.0053(17)
O10W 0.071(4) 0.064(4) 0.163(7) 0.057(4) 0.001(4) 0.020(3)
O11W 0.351(13) 0.041(3) 0.081(4) -0.001(3) -0.129(6) 0.047(5)
O12W 0.222(9) 0.340(13) 0.290(11) 0.289(11) 0.231(10) 0.237(10)
O13W 0.64(4) 0.265(19) 0.54(3) 0.22(2) 0.47(3) 0.24(2)

loop_
_atom_type_symbol
_atom_type_description
_atom_type_scat_dispersion_real
_atom_type_scat_dispersion_imag
_atom_type_scat_source
C C 0.0033 0.0016 'International Tables Vol C Tables 4.2.6.8 and 6.1.1.4'
H H 0.0000 0.0000 'International Tables Vol C Tables 4.2.6.8 and 6.1.1.4'
N N 0.0061 0.0033 'International Tables Vol C Tables 4.2.6.8 and 6.1.1.4'
O O 0.0106 0.0060 'International Tables Vol C Tables 4.2.6.8 and 6.1.1.4'
Ce Ce -0.2486 2.6331 'International Tables Vol C Tables 4.2.6.8 and 6.1.1.4'
Nd Nd -0.1943 3.0179 'International Tables Vol C Tables 4.2.6.8 and 6.1.1.4'

loop_
_geom_angle_atom_site_label_1
_geom_angle_atom_site_label_2
_geom_angle_atom_site_label_3
_geom_angle
_geom_angle_site_symmetry_1
_geom_angle_site_symmetry_3
_geom_angle_publ_flag
O71 Nd1 O83 84.03(9) . . y
O71 Nd1 O82 140.01(10) . . y
O83 Nd1 O82 70.77(10) . . y
O71 Nd1 O84 70.16(9) . . y
O83 Nd1 O84 71.71(9) . . y
O82 Nd1 O84 72.62(10) . . y
O71 Nd1 O73 126.07(9) . . y
O83 Nd1 O73 78.29(10) . . y
O82 Nd1 O73 79.43(10) . . y
O84 Nd1 O73 144.19(9) . . y
O71 Nd1 O32 73.30(9) . . y
O83 Nd1 O32 140.68(9) . . y
O82 Nd1 O32 107.36(10) . . y
O84 Nd1 O32 70.53(9) . . y
O73 Nd1 O32 140.95(9) . . y
O71 Nd1 O64 139.34(9) . . y
O83 Nd1 O64 136.32(9) . . y
O82 Nd1 O64 69.55(10) . . y
O84 Nd1 O64 112.07(9) . . y
O73 Nd1 O64 77.24(9) . . y
O32 Nd1 O64 70.03(9) . . y
O71 Nd1 N71 63.11(9) . . y
O83 Nd1 N71 71.22(10) . . y
O82 Nd1 N71 130.66(11) . . y
O84 Nd1 N71 122.05(9) . . y
O73 Nd1 N71 62.97(9) . . y
O32 Nd1 N71 121.98(9) . . y
O64 Nd1 N71 125.56(10) . . y
O71 Nd1 O81 84.71(9) . . y
O83 Nd1 O81 138.92(9) . . y
O82 Nd1 O81 134.39(9) . . y
O84 Nd1 O81 138.87(9) . . y
O73 Nd1 O81 76.94(9) . . y
O32 Nd1 O81 71.31(9) . . y
O64 Nd1 O81 67.49(9) . . y
N71 Nd1 O81 68.44(9) . . y
O96 Nd2 O74 76.20(11) . 2_556 y
O96 Nd2 O92 96.18(12) . . y
O74 Nd2 O92 69.18(10) 2_556 . y
O96 Nd2 O93 150.25(11) . . y
O74 Nd2 O93 74.07(10) 2_556 . y
O92 Nd2 O93 74.31(11) . . y
O96 Nd2 O91 129.76(10) . . y
O74 Nd2 O91 139.23(10) 2_556 . y
O92 Nd2 O91 76.34(10) . . y
O93 Nd2 O91 76.25(10) . . y
O96 Nd2 O94 78.90(11) . . y
O74 Nd2 O94 73.99(10) 2_556 . y
O92 Nd2 O94 142.91(10) . . y
O93 Nd2 O94 91.79(10) . . y
O91 Nd2 O94 134.41(10) . . y
O96 Nd2 O62 67.95(10) . . y
O74 Nd2 O62 119.75(9) 2_556 . y
O92 Nd2 O62 68.55(10) . . y
O93 Nd2 O62 129.70(10) . . y
O91 Nd2 O62 63.09(10) . . y
O94 Nd2 O62 137.79(9) . . y
O96 Nd2 O95 74.02(11) . . y
O74 Nd2 O95 140.84(10) 2_556 . y
O92 Nd2 O95 138.65(9) . . y
O93 Nd2 O95 131.33(9) . . y
O91 Nd2 O95 79.91(10) . . y
O94 Nd2 O95 75.80(9) . . y
O62 Nd2 O95 70.60(9) . . y
O96 Nd2 O97 130.72(11) . . y
O74 Nd2 O97 121.83(9) 2_556 . y
O92 Nd2 O97 132.65(10) . . y
O93 Nd2 O97 67.09(9) . . y
O91 Nd2 O97 68.85(9) . . y
O94 Nd2 O97 66.00(9) . . y
O62 Nd2 O97 118.31(9) . . y
O95 Nd2 O97 64.86(9) . . y
O13 Ce1 O11 125.95(9) . . y
O13 Ce1 O23 82.79(9) . . y
O11 Ce1 O23 83.13(10) . . y
O13 Ce1 O21 142.49(10) . . y
O11 Ce1 O21 83.99(9) . . y
O23 Ce1 O21 127.26(9) . . y
O13 Ce1 O33 79.25(9) . . y
O11 Ce1 O33 146.48(9) . . y
O23 Ce1 O33 78.42(9) . . y
O21 Ce1 O33 85.27(10) . . y
O13 Ce1 O31 86.17(9) . . y
O11 Ce1 O31 80.59(9) . . y
O23 Ce1 O31 149.51(9) . . y
O21 Ce1 O31 76.36(9) . . y
O33 Ce1 O31 127.15(9) . . y
O13 Ce1 N21 141.36(10) . . y
O11 Ce1 N21 70.92(10) . . y
O23 Ce1 N21 63.67(10) . . y
O21 Ce1 N21 63.76(10) . . y
O33 Ce1 N21 75.84(10) . . y
O31 Ce1 N21 132.47(10) . . y
O13 Ce1 N31 72.81(10) . . y
O11 Ce1 N31 139.23(10) . . y
O23 Ce1 N31 137.59(10) . . y
O21 Ce1 N31 69.70(10) . . y
O33 Ce1 N31 63.51(10) . . y
O31 Ce1 N31 63.64(9) . . y
N21 Ce1 N31 119.42(10) . . y
O13 Ce1 N11 62.81(10) . . y
O11 Ce1 N11 63.15(10) . . y
O23 Ce1 N11 73.19(10) . . y
O21 Ce1 N11 140.12(10) . . y
O33 Ce1 N11 134.60(10) . . y
O31 Ce1 N11 76.48(9) . . y
N21 Ce1 N11 119.30(10) . . y
N31 Ce1 N11 121.27(10) . . y
O51 Ce2 O43 149.71(10) . . y
O51 Ce2 O41 76.69(10) . . y
O43 Ce2 O41 128.56(9) . . y
O51 Ce2 O63 82.28(10) . . y
O43 Ce2 O63 87.05(9) . . y
O41 Ce2 O63 78.01(10) . . y
O51 Ce2 O53 128.57(9) . . y
O43 Ce2 O53 72.74(9) . . y
O41 Ce2 O53 92.41(10) . . y
O63 Ce2 O53 145.05(9) . . y
O51 Ce2 O61 85.22(10) . . y
O43 Ce2 O61 79.08(9) . . y
O41 Ce2 O61 146.40(10) . . y
O63 Ce2 O61 127.68(9) . . y
O53 Ce2 O61 76.98(9) . . y
O51 Ce2 N41 137.81(11) . . y
O43 Ce2 N41 64.50(10) . . y
O41 Ce2 N41 64.12(10) . . y
O63 Ce2 N41 75.19(10) . . y
O53 Ce2 N41 70.45(10) . . y
O61 Ce2 N41 136.58(10) . . y
O51 Ce2 N51 64.80(10) . . y
O43 Ce2 N51 131.20(10) . . y
O41 Ce2 N51 75.93(10) . . y
O63 Ce2 N51 141.73(10) . . y
O53 Ce2 N51 63.79(10) . . y
O61 Ce2 N51 70.76(10) . . y
N41 Ce2 N51 116.37(10) . . y
O51 Ce2 N61 76.01(11) . . y
O43 Ce2 N61 73.85(10) . . y
O41 Ce2 N61 135.19(10) . . y
O63 Ce2 N61 63.67(10) . . y
O53 Ce2 N61 132.33(10) . . y
O61 Ce2 N61 64.01(10) . . y
N41 Ce2 N61 121.91(10) . . y
N51 Ce2 N61 121.45(11) . . y
N11 C11 C12 122.1(4) . . ?
N11 C11 C17 113.1(3) . . ?
C12 C11 C17 124.8(4) . . ?
C11 C12 C13 118.3(4) . . ?
C14 C13 C12 119.4(4) . . ?
C13 C14 C15 118.6(4) . . ?
N11 C15 C14 121.8(4) . . ?
N11 C15 C16 113.0(3) . . ?
C14 C15 C16 125.2(4) . . ?
O14 C16 O13 124.9(4) . . ?
O14 C16 C15 121.7(3) . . ?
O13 C16 C15 113.4(3) . . ?
O12 C17 O11 125.3(4) . . ?
O12 C17 C11 120.7(4) . . ?
O11 C17 C11 114.0(3) . . ?
N21 C21 C22 122.0(4) . . ?
N21 C21 C27 113.7(3) . . ?
C22 C21 C27 124.2(4) . . ?
C23 C22 C21 117.9(4) . . ?
C22 C23 C24 119.7(4) . . ?
C25 C24 C23 118.7(4) . . ?
N21 C25 C24 122.1(4) . . ?
N21 C25 C26 112.8(3) . . ?
C24 C25 C26 125.1(4) . . ?
O24 C26 O23 125.2(4) . . ?
O24 C26 C25 120.4(3) . . ?
O23 C26 C25 114.3(3) . . ?
O22 C27 O21 125.9(4) . . ?
O22 C27 C21 120.2(4) . . ?
O21 C27 C21 113.9(3) . . ?
N31 C31 C32 122.1(3) . . ?
N31 C31 C37 113.6(3) . . ?
C32 C31 C37 124.3(3) . . ?
C33 C32 C31 118.4(4) . . ?
C32 C33 C34 119.5(4) . . ?
C35 C34 C33 118.4(4) . . ?
N31 C35 C34 122.3(3) . . ?
N31 C35 C36 113.2(3) . . ?
C34 C35 C36 124.4(3) . . ?
O34 C36 O33 125.2(4) . . ?
O34 C36 C35 119.9(3) . . ?
O33 C36 C35 114.8(3) . . ?
O32 C37 O31 125.4(3) . . ?
O32 C37 C31 119.1(3) . . ?
O31 C37 C31 115.5(3) . . ?
N41 C41 C42 121.6(4) . . ?
N41 C41 C47 113.0(3) . . ?
C42 C41 C47 125.3(4) . . ?
C43 C42 C41 118.8(4) . . ?
C42 C43 C44 119.1(4) . . ?
C45 C44 C43 119.0(4) . . ?
N41 C45 C44 121.6(4) . . ?
N41 C45 C46 113.6(3) . . ?
C44 C45 C46 124.7(4) . . ?
O44 C46 O43 125.2(4) . . ?
O44 C46 C45 120.7(4) . . ?
O43 C46 C45 114.1(3) . . ?
O42 C47 O41 124.8(4) . . ?
O42 C47 C41 120.0(4) . . ?
O41 C47 C41 115.2(3) . . ?
N51 C51 C52 122.7(4) . . ?
N51 C51 C57 113.5(4) . . ?
C52 C51 C57 123.8(4) . . ?
C51 C52 C53 118.5(4) . . ?
C52 C53 C54 118.8(4) . . ?
C55 C54 C53 118.7(4) . . ?
N51 C55 C54 122.2(4) . . ?
N51 C55 C56 113.2(3) . . ?
C54 C55 C56 124.5(3) . . ?
O54 C56 O53 124.5(4) . . ?
O54 C56 C55 120.3(3) . . ?
O53 C56 C55 115.2(3) . . ?
O52 C57 O51 125.1(4) . . ?
O52 C57 C51 120.3(4) . . ?
O51 C57 C51 114.5(4) . . ?
N61 C61 C62 122.6(4) . . ?
N61 C61 C67 113.5(3) . . ?
C62 C61 C67 123.9(4) . . ?
C61 C62 C63 118.2(4) . . ?
C64 C63 C62 119.5(4) . . ?
C65 C64 C63 118.3(4) . . ?
N61 C65 C64 122.6(4) . . ?
N61 C65 C66 113.6(3) . . ?
C64 C65 C66 123.7(3) . . ?
O64 C66 O63 125.2(4) . . ?
O64 C66 C65 120.0(4) . . ?
O63 C66 C65 114.8(3) . . ?
O62 C67 O61 125.2(4) . . ?
O62 C67 C61 119.0(4) . . ?
O61 C67 C61 115.8(3) . . ?
N71 C71 C72 122.0(3) . . ?
N71 C71 C77 114.3(3) . . ?
C72 C71 C77 123.7(3) . . ?
C73 C72 C71 118.6(3) . . ?
C74 C73 C72 119.8(4) . . ?
C73 C74 C75 118.2(4) . . ?
N71 C75 C74 122.1(3) . . ?
N71 C75 C76 114.7(3) . . ?
C74 C75 C76 123.2(3) . . ?
O74 C76 O73 125.4(4) . . ?
O74 C76 C75 118.0(3) . . ?
O73 C76 C75 116.6(3) . . ?
O72 C77 O71 125.5(3) . . ?
O72 C77 C71 118.7(3) . . ?
O71 C77 C71 115.8(3) . . ?
C15 N11 C11 119.8(3) . . ?
C15 N11 Ce1 120.1(2) . . ?
C11 N11 Ce1 119.8(2) . . ?
C21 N21 C25 119.5(3) . . ?
C21 N21 Ce1 120.0(2) . . ?
C25 N21 Ce1 120.2(2) . . ?
C31 N31 C35 119.2(3) . . ?
C31 N31 Ce1 120.4(2) . . ?
C35 N31 Ce1 120.4(2) . . ?
C45 N41 C41 119.7(3) . . ?
C45 N41 Ce2 119.8(2) . . ?
C41 N41 Ce2 120.3(2) . . ?
C51 N51 C55 119.2(3) . . ?
C51 N51 Ce2 119.5(3) . . ?
C55 N51 Ce2 121.0(2) . . ?
C65 N61 C61 118.7(3) . . ?
C65 N61 Ce2 120.9(3) . . ?
C61 N61 Ce2 120.4(2) . . ?
C71 N71 C75 119.2(3) . . ?
C71 N71 Nd1 120.1(2) . . ?
C75 N71 Nd1 120.6(2) . . ?
C17 O11 Ce1 129.8(2) . . ?
C16 O13 Ce1 130.3(2) . . ?
C27 O21 Ce1 128.1(2) . . ?
C26 O23 Ce1 128.3(2) . . ?
C37 O31 Ce1 126.1(2) . . ?
C37 O32 Nd1 143.8(2) . . ?
C36 O33 Ce1 127.7(2) . . ?
C47 O41 Ce2 127.4(2) . . ?
C46 O43 Ce2 126.7(2) . . ?
C57 O51 Ce2 126.7(3) . . ?
C56 O53 Ce2 126.7(2) . . ?
C67 O61 Ce2 126.3(2) . . ?
C67 O62 Nd2 143.5(3) . . ?
C66 O63 Ce2 127.0(2) . . ?
C66 O64 Nd1 144.1(3) . . ?
C77 O71 Nd1 126.7(2) . . ?
C76 O73 Nd1 125.0(2) . . ?
C76 O74 Nd2 162.0(3) . 2_556 ?

loop_
_geom_bond_atom_site_label_1
_geom_bond_atom_site_label_2
_geom_bond_distance
_geom_bond_site_symmetry_2
_geom_bond_publ_flag
Nd1 O71 2.436(3) . y
Nd1 O83 2.458(3) . y
Nd1 O82 2.474(3) . y
Nd1 O84 2.484(3) . y
Nd1 O73 2.490(3) . y
Nd1 O32 2.525(3) . y
Nd1 O64 2.534(3) . y
Nd1 N71 2.552(3) . y
Nd1 O81 2.584(3) . y
Nd2 O96 2.433(3) . y
Nd2 O74 2.433(3) 2_556 y
Nd2 O92 2.460(3) . y
Nd2 O93 2.502(3) . y
Nd2 O91 2.507(3) . y
Nd2 O94 2.517(3) . y
Nd2 O62 2.519(3) . y
Nd2 O95 2.568(3) . y
Nd2 O97 2.592(3) . y
Ce1 O13 2.314(3) . y
Ce1 O11 2.319(3) . y
Ce1 O23 2.342(3) . y
Ce1 O21 2.354(3) . y
Ce1 O33 2.373(3) . y
Ce1 O31 2.398(3) . y
Ce1 N21 2.515(3) . y
Ce1 N31 2.530(3) . y
Ce1 N11 2.543(3) . y
Ce2 O51 2.321(3) . y
Ce2 O43 2.336(3) . y
Ce2 O41 2.345(3) . y
Ce2 O63 2.376(3) . y
Ce2 O53 2.379(3) . y
Ce2 O61 2.383(3) . y
Ce2 N41 2.494(3) . y
Ce2 N51 2.497(3) . y
Ce2 N61 2.508(3) . y
C11 N11 1.335(5) . ?
C11 C12 1.384(5) . ?
C11 C17 1.504(5) . ?
C12 C13 1.393(6) . ?
C13 C14 1.386(6) . ?
C14 C15 1.387(5) . ?
C15 N11 1.333(5) . ?
C15 C16 1.506(5) . ?
C16 O14 1.222(5) . ?
C16 O13 1.292(5) . ?
C17 O12 1.224(5) . ?
C17 O11 1.288(5) . ?
C21 N21 1.334(5) . ?
C21 C22 1.397(5) . ?
C21 C27 1.513(5) . ?
C22 C23 1.385(6) . ?
C23 C24 1.386(6) . ?
C24 C25 1.375(5) . ?
C25 N21 1.340(5) . ?
C25 C26 1.518(5) . ?
C26 O24 1.232(5) . ?
C26 O23 1.280(5) . ?
C27 O22 1.226(5) . ?
C27 O21 1.283(5) . ?
C31 N31 1.337(5) . ?
C31 C32 1.392(5) . ?
C31 C37 1.504(5) . ?
C32 C33 1.387(5) . ?
C33 C34 1.389(6) . ?
C34 C35 1.384(5) . ?
C35 N31 1.343(5) . ?
C35 C36 1.510(5) . ?
C36 O34 1.228(5) . ?
C36 O33 1.284(5) . ?
C37 O32 1.239(5) . ?
C37 O31 1.286(5) . ?
C41 N41 1.342(5) . ?
C41 C42 1.382(6) . ?
C41 C47 1.503(5) . ?
C42 C43 1.381(6) . ?
C43 C44 1.391(6) . ?
C44 C45 1.377(5) . ?
C45 N41 1.337(5) . ?
C45 C46 1.514(5) . ?
C46 O44 1.223(5) . ?
C46 O43 1.295(5) . ?
C47 O42 1.238(5) . ?
C47 O41 1.275(5) . ?
C51 N51 1.339(5) . ?
C51 C52 1.377(6) . ?
C51 C57 1.499(6) . ?
C52 C53 1.395(6) . ?
C53 C54 1.402(6) . ?
C54 C55 1.377(5) . ?
C55 N51 1.341(5) . ?
C55 C56 1.502(5) . ?
C56 O54 1.235(5) . ?
C56 O53 1.283(5) . ?
C57 O52 1.230(6) . ?
C57 O51 1.305(5) . ?
C61 N61 1.342(5) . ?
C61 C62 1.382(6) . ?
C61 C67 1.502(5) . ?
C62 C63 1.389(6) . ?
C63 C64 1.387(6) . ?
C64 C65 1.383(6) . ?
C65 N61 1.335(5) . ?
C65 C66 1.502(6) . ?
C66 O64 1.234(5) . ?
C66 O63 1.289(5) . ?
C67 O62 1.238(5) . ?
C67 O61 1.280(5) . ?
C71 N71 1.335(5) . ?
C71 C72 1.387(5) . ?
C71 C77 1.515(5) . ?
C72 C73 1.384(5) . ?
C73 C74 1.381(5) . ?
C74 C75 1.391(5) . ?
C75 N71 1.344(5) . ?
C75 C76 1.505(5) . ?
C76 O74 1.248(5) . ?
C76 O73 1.263(5) . ?
C77 O72 1.251(4) . ?
C77 O71 1.257(4) . ?
O74 Nd2 2.433(3) 2_556 ?
